data_4502339
loop_
_publ_author_name
'Cheney, Miranda L.'
'Shan, Ning'
'Healey, Elisabeth R.'
'Hanna, Mazen'
'Wojtas, Lukasz'
'Zaworotko, Michael J.'
'Sava, Vasyl'
'Song, Shijie'
'Sanchez-Ramos, Juan R.'

_publ_section_title
;
 Effects of Crystal Form on Solubility and Pharmacokinetics: A Crystal
 Engineering Case Study of Lamotrigine
;
_journal_issue 1
_journal_name_full 'Crystal Growth &amp; Design'
_journal_page_first 394
_journal_paper_doi 10.1021/cg901010v
_journal_volume 10
_journal_year 2010
_chemical_formula_moiety 'C9 H7 Cl2 N5, C2 H6 O, H2 O'
_chemical_formula_sum 'C11 H15 Cl2 N5 O2'
_chemical_formula_weight 320.18
_chemical_name_common 10
_chemical_name_systematic
; 
 Lamotrigine ethanol monohydrate
;
_space_group_IT_number 14
_symmetry_cell_setting monoclinic
_symmetry_space_group_name_Hall '-P 2ybc'
_symmetry_space_group_name_H-M 'P 1 21/c 1'
_atom_sites_solution_hydrogens geom
_atom_sites_solution_primary direct
_atom_sites_solution_secondary difmap
_cell_angle_alpha 90.00
_cell_angle_beta 94.565(3)
_cell_angle_gamma 90.00
_cell_formula_units_Z 4
_cell_length_a 7.1308(14)
_cell_length_b 8.3566(16)
_cell_length_c 24.018(5)
_cell_measurement_temperature 100(2)
_cell_volume 1426.7(5)
_computing_cell_refinement 'SAINT (Bruker, 2002)'
_computing_data_collection 'SMART (Bruker, 2002)'
_computing_data_reduction 'SAINT (Bruker, 2002)'
_computing_publication_material 'SHELXL-97 (Sheldrick, 1997)'
_computing_structure_refinement 'SHELXL-97 (Sheldrick, 1997)'
_computing_structure_solution 'SHELXS-97 (Sheldrick, 1990)'
_diffrn_ambient_temperature 100(2)
_diffrn_measured_fraction_theta_full 0.995
_diffrn_measured_fraction_theta_max 0.931
_diffrn_measurement_device_type 'BRUKER SMART APEXII CCD'
_diffrn_measurement_method 'omega scans'
_diffrn_radiation_monochromator graphite
_diffrn_radiation_source 'fine-focus sealed tube'
_diffrn_radiation_type MoK\a
_diffrn_radiation_wavelength 0.71073
_diffrn_reflns_av_R_equivalents 0.0369
_diffrn_reflns_av_sigmaI/netI 0.0473
_diffrn_reflns_limit_h_max 9
_diffrn_reflns_limit_h_min -9
_diffrn_reflns_limit_k_max 10
_diffrn_reflns_limit_k_min -9
_diffrn_reflns_limit_l_max 30
_diffrn_reflns_limit_l_min -29
_diffrn_reflns_number 8317
_diffrn_reflns_theta_full 25.00
_diffrn_reflns_theta_max 28.22
_diffrn_reflns_theta_min 1.70
_exptl_absorpt_coefficient_mu 0.464
_exptl_absorpt_correction_T_max 0.9129
_exptl_absorpt_correction_T_min 0.8733
_exptl_absorpt_correction_type multi-scan
_exptl_absorpt_process_details 'SADABS; (Sheldrick, 2003)'
_exptl_crystal_colour colourless
_exptl_crystal_density_diffrn 1.491
_exptl_crystal_density_method 'not measured'
_exptl_crystal_description block
_exptl_crystal_F_000 664
_exptl_crystal_size_max 0.30
_exptl_crystal_size_mid 0.25
_exptl_crystal_size_min 0.20
_refine_diff_density_max 0.452
_refine_diff_density_min -0.294
_refine_diff_density_rms 0.064
_refine_ls_extinction_method none
_refine_ls_goodness_of_fit_ref 1.022
_refine_ls_hydrogen_treatment constr
_refine_ls_matrix_type full
_refine_ls_number_parameters 182
_refine_ls_number_reflns 3273
_refine_ls_number_restraints 0
_refine_ls_restrained_S_all 1.022
_refine_ls_R_factor_all 0.0420
_refine_ls_R_factor_gt 0.0367
_refine_ls_shift/su_max 0.001
_refine_ls_shift/su_mean 0.000
_refine_ls_structure_factor_coef Fsqd
_refine_ls_weighting_details 'calc w=1/[\s^2^(Fo^2^)+(0.0387P)^2^+0.8029P] where P=(Fo^2^+2Fc^2^)/3'
_refine_ls_weighting_scheme calc
_refine_ls_wR_factor_gt 0.0917
_refine_ls_wR_factor_ref 0.0949
_reflns_number_gt 2886
_reflns_number_total 3273
_reflns_threshold_expression >2sigma(I)
_cod_data_source_file cg901010v_si_004.cif
_cod_data_source_block 10_EtOH_mc254
_cod_original_sg_symbol_H-M P21/c
_cod_database_code 4502339

loop_
_symmetry_equiv_pos_as_xyz
'x, y, z'
'-x, y+1/2, -z+1/2'
'-x, -y, -z'
'x, -y-1/2, z-1/2'

loop_
_atom_site_label
_atom_site_type_symbol
_atom_site_fract_x
_atom_site_fract_y
_atom_site_fract_z
_atom_site_U_iso_or_equiv
_atom_site_adp_type
_atom_site_occupancy
_atom_site_symmetry_multiplicity
_atom_site_calc_flag
_atom_site_refinement_flags
Cl1 Cl 0.36357(5) -0.13635(5) 0.299977(16) 0.01955(12) Uani 1 1 d .
Cl2 Cl 0.67815(6) -0.16821(5) 0.216523(17) 0.02400(13) Uani 1 1 d .
N1 N 0.42842(18) 0.22615(16) 0.40863(5) 0.0149(3) Uani 1 1 d .
N2 N 0.29682(19) 0.27556(15) 0.44156(5) 0.0154(3) Uani 1 1 d .
N4 N 0.24078(18) 0.00262(15) 0.46695(5) 0.0141(3) Uani 1 1 d .
N5 N 0.4251(2) -0.19815(15) 0.43652(6) 0.0167(3) Uani 1 1 d .
H3N H 0.3677 -0.2660 0.4574 0.020 Uiso 1 1 calc R
H4N H 0.5144 -0.2320 0.4162 0.020 Uiso 1 1 calc R
C1 C 0.6174(2) 0.03677(18) 0.36548(6) 0.0140(3) Uani 1 1 d .
C2 C 0.4682(2) 0.07306(18) 0.40332(6) 0.0138(3) Uani 1 1 d .
N3 N 0.0711(2) 0.21111(16) 0.50027(6) 0.0179(3) Uani 1 1 d .
H1N H 0.0456 0.3138 0.5025 0.021 Uiso 1 1 calc R
H2N H 0.0079 0.1411 0.5188 0.021 Uiso 1 1 calc R
C3 C 0.3767(2) -0.04417(18) 0.43563(6) 0.0131(3) Uani 1 1 d .
C4 C 0.8969(2) 0.0032(2) 0.29107(7) 0.0202(3) Uani 1 1 d .
H4 H 0.9914 -0.0069 0.2656 0.024 Uiso 1 1 calc R
C5 C 0.7219(2) -0.06600(19) 0.27899(6) 0.0166(3) Uani 1 1 d .
C6 C 0.2058(2) 0.16140(18) 0.46873(6) 0.0141(3) Uani 1 1 d .
C7 C 0.7948(2) 0.1042(2) 0.37705(7) 0.0180(3) Uani 1 1 d .
H7 H 0.8210 0.1627 0.4107 0.022 Uiso 1 1 calc R
C8 C 0.9337(2) 0.0872(2) 0.34041(7) 0.0204(3) Uani 1 1 d .
H8 H 1.0543 0.1332 0.3491 0.024 Uiso 1 1 calc R
C9 C 0.5825(2) -0.05129(19) 0.31600(7) 0.0150(3) Uani 1 1 d .
O2 O 0.36502(17) 0.01890(14) 0.10843(5) 0.0209(3) Uani 1 1 d .
H1O H 0.4363 -0.0611 0.1123 0.025 Uiso 1 1 calc R
C10 C 0.2500(3) 0.0277(2) 0.15459(7) 0.0206(4) Uani 1 1 d .
H10A H 0.3155 0.0897 0.1854 0.025 Uiso 1 1 calc R
H10B H 0.2255 -0.0812 0.1685 0.025 Uiso 1 1 calc R
C11 C 0.0668(3) 0.1081(2) 0.13553(8) 0.0286(4) Uani 1 1 d .
H11A H 0.0925 0.2135 0.1199 0.043 Uiso 1 1 calc R
H11B H -0.0096 0.1209 0.1674 0.043 Uiso 1 1 calc R
H11C H -0.0015 0.0423 0.1069 0.043 Uiso 1 1 calc R
O1 O 0.24202(16) 0.56308(13) 0.49720(5) 0.0182(3) Uani 1 1 d .
H8O H 0.2750 0.4795 0.4799 0.022 Uiso 1 1 d R
H9O H 0.2806 0.5389 0.5322 0.022 Uiso 1 1 d R

loop_
_atom_site_aniso_label
_atom_site_aniso_U_11
_atom_site_aniso_U_22
_atom_site_aniso_U_33
_atom_site_aniso_U_23
_atom_site_aniso_U_13
_atom_site_aniso_U_12
Cl1 0.0133(2) 0.0241(2) 0.0209(2) -0.00319(15) -0.00089(15) -0.00312(15)
Cl2 0.0228(2) 0.0309(2) 0.0184(2) -0.00678(16) 0.00193(16) 0.00524(17)
N1 0.0132(7) 0.0149(6) 0.0165(6) -0.0011(5) 0.0002(5) 0.0003(5)
N2 0.0154(7) 0.0129(6) 0.0181(6) -0.0007(5) 0.0020(5) 0.0006(5)
N4 0.0131(6) 0.0116(6) 0.0175(6) -0.0001(5) 0.0006(5) -0.0007(5)
N5 0.0170(7) 0.0117(6) 0.0222(7) 0.0021(5) 0.0061(5) 0.0021(5)
C1 0.0131(7) 0.0130(7) 0.0158(7) 0.0028(6) 0.0007(6) 0.0019(6)
C2 0.0125(7) 0.0138(7) 0.0146(7) -0.0003(6) -0.0011(6) -0.0007(6)
N3 0.0186(7) 0.0110(6) 0.0248(7) -0.0010(5) 0.0071(6) -0.0009(5)
C3 0.0096(7) 0.0147(7) 0.0145(7) -0.0015(6) -0.0017(5) -0.0005(6)
C4 0.0146(8) 0.0258(9) 0.0207(8) 0.0044(7) 0.0050(6) 0.0037(7)
C5 0.0169(8) 0.0180(8) 0.0149(7) 0.0004(6) 0.0007(6) 0.0045(6)
C6 0.0120(7) 0.0132(7) 0.0168(7) -0.0017(6) -0.0012(6) -0.0006(6)
C7 0.0161(8) 0.0187(8) 0.0190(8) -0.0002(6) -0.0006(6) -0.0009(6)
C8 0.0122(8) 0.0241(9) 0.0247(8) 0.0036(7) 0.0009(6) -0.0016(6)
C9 0.0114(7) 0.0148(7) 0.0185(7) 0.0019(6) -0.0010(6) 0.0007(6)
O2 0.0219(6) 0.0185(6) 0.0227(6) 0.0025(5) 0.0042(5) 0.0050(5)
C10 0.0259(9) 0.0170(8) 0.0191(8) 0.0004(6) 0.0024(7) -0.0004(7)
C11 0.0227(9) 0.0369(11) 0.0268(9) 0.0010(8) 0.0053(7) 0.0040(8)
O1 0.0210(6) 0.0125(5) 0.0211(6) -0.0002(4) 0.0019(5) 0.0015(4)

loop_
_atom_type_symbol
_atom_type_description
_atom_type_scat_dispersion_real
_atom_type_scat_dispersion_imag
_atom_type_scat_source
C C 0.0033 0.0016 'International Tables Vol C Tables 4.2.6.8 and 6.1.1.4'
H H 0.0000 0.0000 'International Tables Vol C Tables 4.2.6.8 and 6.1.1.4'
N N 0.0061 0.0033 'International Tables Vol C Tables 4.2.6.8 and 6.1.1.4'
O O 0.0106 0.0060 'International Tables Vol C Tables 4.2.6.8 and 6.1.1.4'
Cl Cl 0.1484 0.1585 'International Tables Vol C Tables 4.2.6.8 and 6.1.1.4'

loop_
_geom_angle_atom_site_label_1
_geom_angle_atom_site_label_2
_geom_angle_atom_site_label_3
_geom_angle
C2 N1 N2 121.49(13)
N1 N2 C6 116.98(13)
C3 N4 C6 116.79(13)
C3 N5 H3N 120.0
C3 N5 H4N 120.0
H3N N5 H4N 120.0
C7 C1 C9 118.55(14)
C7 C1 C2 118.64(14)
C9 C1 C2 122.57(14)
N1 C2 C3 119.88(14)
N1 C2 C1 115.32(13)
C3 C2 C1 124.70(14)
C6 N3 H1N 120.0
C6 N3 H2N 120.0
H1N N3 H2N 120.0
N4 C3 N5 118.28(14)
N4 C3 C2 119.12(14)
N5 C3 C2 122.58(14)
C5 C4 C8 119.82(15)
C5 C4 H4 120.1
C8 C4 H4 120.1
C4 C5 C9 120.48(15)
C4 C5 Cl2 118.98(13)
C9 C5 Cl2 120.53(13)
N3 C6 N2 116.69(14)
N3 C6 N4 117.79(14)
N2 C6 N4 125.52(14)
C8 C7 C1 121.10(15)
C8 C7 H7 119.4
C1 C7 H7 119.5
C7 C8 C4 120.01(16)
C7 C8 H8 120.0
C4 C8 H8 120.0
C5 C9 C1 120.01(15)
C5 C9 Cl1 119.99(12)
C1 C9 Cl1 119.97(12)
C10 O2 H1O 109.5
O2 C10 C11 108.88(14)
O2 C10 H10A 109.9
C11 C10 H10A 109.9
O2 C10 H10B 109.9
C11 C10 H10B 109.9
H10A C10 H10B 108.3
C10 C11 H11A 109.5
C10 C11 H11B 109.5
H11A C11 H11B 109.5
C10 C11 H11C 109.5
H11A C11 H11C 109.5
H11B C11 H11C 109.5
H8O O1 H9O 101.5

loop_
_geom_bond_atom_site_label_1
_geom_bond_atom_site_label_2
_geom_bond_distance
Cl1 C9 1.7308(16)
Cl2 C5 1.7331(16)
N1 C2 1.319(2)
N1 N2 1.3396(18)
N2 C6 1.351(2)
N4 C3 1.332(2)
N4 C6 1.351(2)
N5 C3 1.332(2)
N5 H3N 0.8800
N5 H4N 0.8800
C1 C7 1.393(2)
C1 C9 1.403(2)
C1 C2 1.484(2)
C2 C3 1.438(2)
N3 C6 1.336(2)
N3 H1N 0.8800
N3 H2N 0.8800
C4 C5 1.384(2)
C4 C8 1.384(2)
C4 H4 0.9500
C5 C9 1.391(2)
C7 C8 1.383(2)
C7 H7 0.9500
C8 H8 0.9500
O2 C10 1.433(2)
O2 H1O 0.8400
C10 C11 1.507(3)
C10 H10A 0.9900
C10 H10B 0.9900
C11 H11A 0.9800
C11 H11B 0.9800
C11 H11C 0.9800
O1 H8O 0.8556
O1 H9O 0.8856

loop_
_geom_hbond_atom_site_label_D
_geom_hbond_atom_site_label_H
_geom_hbond_atom_site_label_A
_geom_hbond_distance_DH
_geom_hbond_distance_HA
_geom_hbond_distance_DA
_geom_hbond_angle_DHA
_geom_hbond_site_symmetry_A
N5 H4N O2 0.88 2.35 3.0422(18) 136.2 2_645
N5 H3N O1 0.88 1.97 2.8481(18) 173.2 1_545
N3 H1N O1 0.88 2.29 2.9276(18) 128.8 3_566
N3 H2N N4 0.88 2.19 3.0055(19) 153.7 3_556
O2 H1O N1 0.84 2.10 2.9014(18) 158.5 2_645
O1 H9O O2 0.89 1.94 2.8288(17) 178.8 4_566
O1 H8O N2 0.86 1.95 2.7919(18) 168.2 .
N3 H1N O1 0.88 2.52 3.1870(18) 133.2 .

loop_
_cod_related_entry_id
_cod_related_entry_database
_cod_related_entry_code
1 ChemSpider 30661382
